data_2019555
loop_
_publ_author_name
'Orben, Claudia M.'
'Dittrich, Birger'

_publ_section_title
;
 Hydrogen ADPs with Cu <i>K</i>\a data? Invariom and Hirshfeld atom
 modelling of fluconazole
;
_journal_coeditor_code GZ3261
_journal_issue 6
_journal_name_full 'Acta Crystallographica Section C'
_journal_page_first 580
_journal_page_last 583
_journal_paper_doi 10.1107/S2053229614010195
_journal_volume 70
_journal_year 2014
_chemical_formula_iupac 'C13 H12 F2 N6 O, H2 O'
_chemical_formula_moiety 'C13 H12 F2 N6 O, H2 O'
_chemical_formula_sum 'C13 H14 F2 N6 O2'
_chemical_formula_weight 324.29
_chemical_name_common fluconazole
_chemical_name_systematic
;
2-(2,4-Difluorophenyl)-1,3-bis(1<i>H</i>-1,2,4-triazol-1-yl)propan-2-ol
monohydrate
;
_space_group_IT_number 2
_symmetry_cell_setting triclinic
_symmetry_space_group_name_Hall '-P 1'
_symmetry_space_group_name_H-M 'P -1'
_audit_conform_dict_name cif_core.dic
_audit_conform_dict_version 2.3
_audit_creation_method 'XD routine XDCIF'
_cell_angle_alpha 70.990(2)
_cell_angle_beta 78.911(2)
_cell_angle_gamma 84.627(2)
_cell_formula_units_Z 2
_cell_length_a 5.5708(3)
_cell_length_b 11.6873(6)
_cell_length_c 12.1490(7)
_cell_measurement_reflns_used 9877
_cell_measurement_temperature 100(2)
_cell_measurement_theta_max 74.1062
_cell_measurement_theta_min 3.9067
_cell_volume 733.48(7)
_computing_cell_refinement 'SAINT (Bruker, 2013)'
_computing_data_collection 'APEX2 (Bruker, 2008)'
_computing_data_reduction 'SAINT (Bruker, 2013)'
_computing_molecular_graphics 'PLATON (Spek, 2009) and <i>ORTEPIII</i> (Burnett & Johnson, 1996)'
_computing_publication_material 'publCIF (Westrip, 2010)'
_computing_structure_refinement 'XD2006 (Volkov <i>et al.</i>, 2006)'
_computing_structure_solution 'SHELXS97 (Sheldrick, 2008)'
_diffrn_ambient_temperature 100(2)
_diffrn_measured_fraction_theta_full 0.978
_diffrn_measured_fraction_theta_max 0.954
_diffrn_measurement_device_type 'Bruker SMART 6000'
_diffrn_measurement_method '\w and \f scans'
_diffrn_radiation_monochromator 'INCOATEC optics'
_diffrn_radiation_source 'rotating anode'
_diffrn_radiation_type CuK\a
_diffrn_radiation_wavelength 1.54178
_diffrn_reflns_av_R_equivalents 0.0304
_diffrn_reflns_limit_h_max 6
_diffrn_reflns_limit_h_min -6
_diffrn_reflns_limit_k_max 14
_diffrn_reflns_limit_k_min -14
_diffrn_reflns_limit_l_max 13
_diffrn_reflns_limit_l_min -14
_diffrn_reflns_number 15433
_diffrn_reflns_theta_full 67.679
_diffrn_reflns_theta_max 74.094
_diffrn_reflns_theta_min 3.906
_exptl_absorpt_coefficient_mu 1.042
_exptl_absorpt_correction_T_max 0.7538
_exptl_absorpt_correction_T_min 0.6819
_exptl_absorpt_correction_type empirical
_exptl_absorpt_process_details '(<i>SADABS</i>; Sheldrick, 2012)'
_exptl_crystal_colour colourless
_exptl_crystal_density_diffrn 1.470
_exptl_crystal_description block
_exptl_crystal_F_000 336
_exptl_crystal_size_max 0.18
_exptl_crystal_size_mid 0.10
_exptl_crystal_size_min 0.08
_refine_diff_density_max 0.243
_refine_diff_density_min -0.24
_refine_ls_extinction_method none
_refine_ls_goodness_of_fit_ref 2.946
_refine_ls_hydrogen_treatment refall
_refine_ls_matrix_type full
_refine_ls_number_parameters 264
_refine_ls_number_reflns 2824
_refine_ls_number_restraints 0
_refine_ls_R_factor_all 0.02
_refine_ls_R_factor_gt 0.02
_refine_ls_shift/su_max 0
_refine_ls_structure_factor_coef F
_refine_ls_weighting_details
;
calc w1 = 1/[s^2^(Fo)]
;
_refine_ls_weighting_scheme calc
_refine_ls_wR_factor_ref 0.027
_reflns_number_gt 2824
_reflns_number_total 2824
_reflns_threshold_expression 'I > 0\s(I)'
_cod_data_source_file gz3261sup1.cif
_cod_data_source_block Invariom
_cod_depositor_comments 'Adding full bibliography for 2019555--2019559.cif.'
_cod_original_cell_volume 733.47(7)
_cod_original_sg_symbol_Hall '-p 1'
_cod_database_code 2019555
_cod_database_fobs_code 2019555

loop_
_space_group_symop_id
_space_group_symop_operation_xyz
1 +x,+y,+z
2 -x,-y,-z

loop_
_atom_site_aniso_label
_atom_site_aniso_U_11
_atom_site_aniso_U_22
_atom_site_aniso_U_33
_atom_site_aniso_U_12
_atom_site_aniso_U_13
_atom_site_aniso_U_23
F1 0.0195(2) 0.01895(18) 0.0225(2) 0.00349(14) -0.01152(15) -0.00687(14)
F2 0.0463(3) 0.0382(2) 0.0240(2) -0.0002(2) -0.00258(19) -0.01990(18)
O1 0.0096(2) 0.0207(2) 0.0169(2) 0.00029(16) -0.00465(16) -0.00593(17)
O1W 0.0256(3) 0.0178(2) 0.0188(2) 0.00062(19) -0.01051(19) -0.00661(19)
N1 0.0130(3) 0.0123(2) 0.0153(2) -0.00141(19) -0.00474(19) -0.00380(19)
N2 0.0134(3) 0.0190(2) 0.0197(3) 0.0002(2) -0.0063(2) -0.0070(2)
N3 0.0201(3) 0.0167(2) 0.0198(3) -0.0013(2) -0.0076(2) -0.0083(2)
N4 0.0132(3) 0.0120(2) 0.0129(2) -0.00117(18) -0.00314(18) -0.00177(18)
N5 0.0220(3) 0.0154(2) 0.0234(3) -0.0012(2) -0.0100(2) -0.0052(2)
N6 0.0308(3) 0.0121(2) 0.0202(3) 0.0024(2) -0.0091(2) -0.0024(2)
C1 0.0103(3) 0.0122(3) 0.0120(3) -0.0010(2) -0.0032(2) -0.0027(2)
C2 0.0120(3) 0.0134(2) 0.0121(3) -0.0011(2) -0.0028(2) -0.0037(2)
C3 0.0162(3) 0.0139(3) 0.0132(3) -0.0013(2) -0.0051(2) -0.0029(2)
C4 0.0251(4) 0.0190(3) 0.0141(3) -0.0030(3) -0.0057(2) -0.0048(2)
C5 0.0272(4) 0.0227(3) 0.0170(3) -0.0029(3) -0.0003(3) -0.0093(2)
C6 0.0202(4) 0.0240(3) 0.0240(3) 0.0016(3) -0.0001(3) -0.0129(3)
C7 0.0136(3) 0.0186(3) 0.0189(3) 0.0006(2) -0.0024(2) -0.0078(2)
C8 0.0185(3) 0.0123(3) 0.0131(3) -0.0030(2) -0.0043(2) -0.0026(2)
C13 0.0254(4) 0.0129(3) 0.0200(3) 0.0008(2) -0.0116(2) -0.0019(2)
C12 0.0305(4) 0.0138(3) 0.0231(3) -0.0019(3) -0.0082(3) -0.0065(2)
C11 0.0097(3) 0.0122(3) 0.0135(3) 0.0000(2) -0.0022(2) -0.0025(2)
C10 0.0136(3) 0.0152(3) 0.0198(3) -0.0016(2) -0.0058(2) -0.0065(2)
C9 0.0179(3) 0.0184(3) 0.0199(3) 0.0012(2) -0.0044(2) -0.0078(2)

loop_
_atom_site_label
_atom_site_fract_x
_atom_site_fract_y
_atom_site_fract_z
_atom_site_U_iso_or_equiv
_atom_site_occupancy
_atom_site_symmetry_multiplicity
F1 0.02421(7) 0.36911(3) 0.54119(3) 0.019 1 2
F2 0.49843(9) 0.13580(4) 0.32709(4) 0.034 1 2
O1 0.55123(8) 0.29169(4) 0.76742(4) 0.015 1 2
O1W 0.47593(9) 0.26778(4) 0.99855(4) 0.02 1 2
N1 0.27216(9) 0.51818(4) 0.75837(4) 0.013 1 2
N2 0.04283(10) 0.55757(5) 0.79544(5) 0.017 1 2
N3 0.31197(10) 0.59695(4) 0.89406(5) 0.018 1 2
N4 0.13259(9) 0.13578(4) 0.83288(4) 0.013 1 2
N5 0.01194(10) 0.07372(5) 0.78461(5) 0.02 1 2
N6 0.25035(11) -0.05357(5) 0.90512(5) 0.021 1 2
C1 0.34460(10) 0.32298(5) 0.71161(5) 0.012 1 2
C2 0.38890(11) 0.27390(5) 0.60684(5) 0.012 1 2
C3 0.22724(11) 0.29843(5) 0.52693(5) 0.014 1 2
C4 0.25903(12) 0.25432(5) 0.43195(5) 0.019 1 2
C5 0.46329(14) 0.17982(6) 0.41860(6) 0.022 1 2
C6 0.62926(13) 0.14934(6) 0.49584(6) 0.022 1 2
C7 0.59058(11) 0.19678(5) 0.58988(5) 0.017 1 2
C8 0.31873(12) 0.46266(5) 0.66474(5) 0.015 1 2
C13 0.27344(12) 0.05867(5) 0.90343(6) 0.019 1 2
C12 0.08819(13) -0.03919(6) 0.83094(6) 0.022 1 2
C11 0.11405(10) 0.26717(5) 0.79888(5) 0.012 1 2
C10 0.42945(12) 0.54276(5) 0.81781(5) 0.016 1 2
C9 0.07640(12) 0.60434(5) 0.87671(6) 0.018 1 2
H1 0.5076(19) 0.2929(9) 0.8500(10) 0.027(2) 1 2
H1W 0.558(2) 0.1950(11) 1.0312(9) 0.041(3) 1 2
H2W 0.5370(19) 0.3235(9) 1.0246(8) 0.036(2) 1 2
H4 0.131(2) 0.2786(9) 0.3724(9) 0.033(3) 1 2
H6 0.786(2) 0.0880(10) 0.4830(9) 0.037(3) 1 2
H7 0.7175(19) 0.1728(8) 0.6516(8) 0.026(2) 1 2
H8B 0.1731(19) 0.4947(8) 0.6132(8) 0.025(2) 1 2
H8A 0.494(2) 0.4944(9) 0.6093(9) 0.027(2) 1 2
H13 0.385(2) 0.0866(10) 0.9514(10) 0.043(3) 1 2
H12 0.024(2) -0.1134(10) 0.8109(9) 0.038(3) 1 2
H11B -0.0466(19) 0.2960(8) 0.7592(8) 0.021(2) 1 2
H11A 0.0964(17) 0.2932(8) 0.8780(8) 0.021(2) 1 2
H10 0.620(2) 0.5224(9) 0.8038(9) 0.035(3) 1 2
H9 -0.073(2) 0.6448(9) 0.9220(9) 0.033(3) 1 2

loop_
_atom_type_symbol
_atom_type_description
_atom_type_scat_dispersion_real
_atom_type_scat_dispersion_imag
_atom_type_scat_source
C C 0.0181 0.0091 'Hirshfeld atom modelling (Acta Cryst. A64, 383--393)'
H H 0.0000 0.0000 'Hirshfeld atom modelling (Acta Cryst. A64, 383--393)'
N N 0.0311 0.0180 'Hirshfeld atom modelling (Acta Cryst. A64, 383--393)'
O O 0.0492 0.0322 'Hirshfeld atom modelling (Acta Cryst. A64, 383--393)'
F F 0.0727 0.0534 'Hirshfeld atom modelling (Acta Cryst. A64, 383--393)'

loop_
_geom_angle_atom_site_label_1
_geom_angle_atom_site_label_2
_geom_angle_atom_site_label_3
_geom_angle_site_symmetry_1
_geom_angle_site_symmetry_2
_geom_angle_site_symmetry_3
_geom_angle
_geom_angle_publ_flag
C1 O1 H1 1_555 1_555 1_555 110.1(6) no
H1W O1W H2W 1_555 1_555 1_555 104.9(8) no
N2 N1 C8 1_555 1_555 1_555 120.92(5) yes
N2 N1 C10 1_555 1_555 1_555 109.53(5) no
C8 N1 C10 1_555 1_555 1_555 129.51(5) yes
N1 N2 C9 1_555 1_555 1_555 102.90(5) yes
C10 N3 C9 1_555 1_555 1_555 103.16(5) yes
N5 N4 C13 1_555 1_555 1_555 109.41(5) no
N5 N4 C11 1_555 1_555 1_555 121.22(5) no
C13 N4 C11 1_555 1_555 1_555 129.17(5) no
N4 N5 C12 1_555 1_555 1_555 102.71(5) no
C13 N6 C12 1_555 1_555 1_555 102.58(5) no
O1 C1 C2 1_555 1_555 1_555 107.99(5) yes
C1 C2 C3 1_555 1_555 1_555 122.37(5) yes
C1 C2 C7 1_555 1_555 1_555 121.01(5) no
C3 C2 C7 1_555 1_555 1_555 116.56(5) no
F1 C3 C2 1_555 1_555 1_555 119.29(5) yes
F1 C3 C4 1_555 1_555 1_555 116.60(5) no
C2 C3 C4 1_555 1_555 1_555 124.12(6) no
C3 C4 C5 1_555 1_555 1_555 116.80(6) no
C3 C4 H4 1_555 1_555 1_555 120.5(6) no
C5 C4 H4 1_555 1_555 1_555 122.7(6) no
F2 C5 C4 1_555 1_555 1_555 117.99(6) no
F2 C5 C6 1_555 1_555 1_555 119.63(6) no
C4 C5 C6 1_555 1_555 1_555 122.38(6) no
C5 C6 C7 1_555 1_555 1_555 118.77(6) no
C5 C6 H6 1_555 1_555 1_555 119.8(6) no
C7 C6 H6 1_555 1_555 1_555 121.5(6) no
C2 C7 C6 1_555 1_555 1_555 121.34(6) no
C2 C7 H7 1_555 1_555 1_555 119.1(5) no
C6 C7 H7 1_555 1_555 1_555 119.6(5) no
N1 C8 H8B 1_555 1_555 1_555 106.9(5) no
N1 C8 H8A 1_555 1_555 1_555 107.8(5) no
H8B C8 H8A 1_555 1_555 1_555 109.5(7) no
N4 C13 N6 1_555 1_555 1_555 110.63(6) no
N4 C13 H13 1_555 1_555 1_555 123.0(6) no
N6 C13 H13 1_555 1_555 1_555 126.4(6) no
N5 C12 N6 1_555 1_555 1_555 114.67(6) no
N5 C12 H12 1_555 1_555 1_555 121.9(6) no
N6 C12 H12 1_555 1_555 1_555 123.4(6) no
N4 C11 H11B 1_555 1_555 1_555 107.6(5) no
N4 C11 H11A 1_555 1_555 1_555 108.2(5) no
H11B C11 H11A 1_555 1_555 1_555 110.1(7) no
N1 C10 N3 1_555 1_555 1_555 110.15(6) yes
N1 C10 H10 1_555 1_555 1_555 124.1(6) no
N3 C10 H10 1_555 1_555 1_555 125.8(6) no
N2 C9 N3 1_555 1_555 1_555 114.25(6) yes
N2 C9 H9 1_555 1_555 1_555 120.9(6) no
N3 C9 H9 1_555 1_555 1_555 124.9(6) no

loop_
_geom_bond_atom_site_label_1
_geom_bond_atom_site_label_2
_geom_bond_site_symmetry_1
_geom_bond_site_symmetry_2
_geom_bond_distance
_geom_bond_publ_flag
F1 C3 1_555 1_555 1.3544(7) yes
F2 C5 1_555 1_555 1.3450(8) yes
O1 C1 1_555 1_555 1.4066(6) yes
O1 H1 1_555 1_555 0.990(11) yes
O1W H1W 1_555 1_555 0.932(12) no
O1W H2W 1_555 1_555 0.926(12) no
N1 N2 1_555 1_555 1.3603(8) yes
N1 C8 1_555 1_555 1.4555(8) yes
N1 C10 1_555 1_555 1.3407(7) yes
N2 C9 1_555 1_555 1.3230(9) yes
N3 C10 1_555 1_555 1.3263(8) yes
N3 C9 1_555 1_555 1.3592(8) yes
N4 N5 1_555 1_555 1.3571(7) yes
N4 C13 1_555 1_555 1.3362(8) no
N4 C11 1_555 1_555 1.4535(7) no
N5 C12 1_555 1_555 1.3198(8) no
N6 C13 1_555 1_555 1.3232(8) no
N6 C12 1_555 1_555 1.3574(9) no
C1 C2 1_555 1_555 1.5291(8) yes
C2 C3 1_555 1_555 1.3937(8) yes
C2 C7 1_555 1_555 1.3998(9) no
C3 C4 1_555 1_555 1.3859(9) no
C4 C5 1_555 1_555 1.3837(10) no
C4 H4 1_555 1_555 1.066(11) no
C5 C6 1_555 1_555 1.3844(10) no
C6 C7 1_555 1_555 1.3982(9) no
C6 H6 1_555 1_555 1.096(12) no
C7 H7 1_555 1_555 1.082(11) no
C8 H8B 1_555 1_555 1.085(11) no
C8 H8A 1_555 1_555 1.093(11) no
C13 H13 1_555 1_555 1.063(13) no
C12 H12 1_555 1_555 1.080(11) no
C11 H11B 1_555 1_555 1.073(10) no
C11 H11A 1_555 1_555 1.084(10) no
C10 H10 1_555 1_555 1.062(12) no
C9 H9 1_555 1_555 1.067(11) no
